data_7111129
loop_
_publ_author_name
'Lee, Hans'
'Knobler, Carolyn B.'
'Hawthorne, M. Frederick'

_publ_section_title
;
 Supramolecular self-assembly directed by carborane C--H&#x2025;F
 interactions
;
_journal_issue 24
_journal_name_full 'Chemical Communications'
_journal_page_first 2485
_journal_paper_doi 10.1039/b007353i
_journal_year 2000
_chemical_formula_sum 'C14 H16 B10 F4'
_chemical_formula_weight 368.37
_chemical_name_systematic
; 
 9,12-bis-(3,5-difluorophenyl)-1,2-carborane 
;
_space_group_IT_number 2
_symmetry_cell_setting triclinic
_symmetry_space_group_name_Hall '-P 1'
_symmetry_space_group_name_H-M 'P -1'
_atom_sites_solution_hydrogens geom
_atom_sites_solution_primary direct
_atom_sites_solution_secondary difmap
_audit_creation_method SHELXL-97
_cell_angle_alpha 84.801(19)
_cell_angle_beta 81.414(17)
_cell_angle_gamma 78.499(18)
_cell_formula_units_Z 2
_cell_length_a 6.883(4)
_cell_length_b 9.709(5)
_cell_length_c 13.926(7)
_cell_measurement_reflns_used 30
_cell_measurement_temperature 293(2)
_cell_volume 899.9(8)
_computing_cell_refinement 'UCLA package '
_computing_data_collection 'UCLA package '
_computing_data_reduction 'UCLA package '
_computing_molecular_graphics 'SHELXL-97 (Sheldrick, 1997)'
_computing_publication_material 'UCLA package '
_computing_structure_refinement 'SHELXL-97 (Sheldrick, 1997)'
_computing_structure_solution 'SHELXS-97 (Sheldrick, 1990)'
_diffrn_ambient_temperature 293(2)
_diffrn_measured_fraction_theta_full 1.000
_diffrn_measured_fraction_theta_max 1.000
_diffrn_measurement_device_type 'Syntex (Crystal Logic) '
_diffrn_measurement_method 'profile data from \\q/2\\q scans'
_diffrn_radiation_monochromator graphite
_diffrn_radiation_source 'fine-focus sealed tube'
_diffrn_radiation_type CuK\\a
_diffrn_radiation_wavelength 1.54180
_diffrn_reflns_av_R_equivalents 0.0000
_diffrn_reflns_av_sigmaI/netI 0.0732
_diffrn_reflns_limit_h_max 7
_diffrn_reflns_limit_h_min 0
_diffrn_reflns_limit_k_max 10
_diffrn_reflns_limit_k_min -10
_diffrn_reflns_limit_l_max 15
_diffrn_reflns_limit_l_min -14
_diffrn_reflns_number 2468
_diffrn_reflns_theta_full 57.49
_diffrn_reflns_theta_max 57.49
_diffrn_reflns_theta_min 3.22
_diffrn_standards_decay_% none
_diffrn_standards_interval_count 97
_diffrn_standards_number 3
_exptl_absorpt_coefficient_mu 0.793
_exptl_crystal_colour colorless
_exptl_crystal_density_diffrn 1.359
_exptl_crystal_density_method 'not measured'
_exptl_crystal_description 'cut needle'
_exptl_crystal_F_000 372
_exptl_crystal_size_max 0.38
_exptl_crystal_size_mid 0.15
_exptl_crystal_size_min 0.05
_refine_diff_density_max 0.254
_refine_diff_density_min -0.259
_refine_ls_extinction_coef 0.0085(12)
_refine_ls_extinction_expression Fc^*^=kFc[1+0.001xFc^2^\\l^3^/sin(2\\q)]^-1/4^
_refine_ls_extinction_method SHELXL
_refine_ls_goodness_of_fit_ref 1.016
_refine_ls_hydrogen_treatment mixed
_refine_ls_matrix_type full
_refine_ls_number_parameters 204
_refine_ls_number_reflns 2468
_refine_ls_number_restraints 0
_refine_ls_restrained_S_all 1.016
_refine_ls_R_factor_all 0.1055
_refine_ls_R_factor_gt 0.0616
_refine_ls_shift/su_max 0.000
_refine_ls_shift/su_mean 0.000
_refine_ls_structure_factor_coef Fsqd
_refine_ls_weighting_details 'calc w=1/[\\s^2^(Fo^2^)+(0.0618P)^2^+0.8520P] where P=(Fo^2^+2Fc^2^)/3'
_refine_ls_weighting_scheme calc
_refine_ls_wR_factor_gt 0.1492
_refine_ls_wR_factor_ref 0.1755
_reflns_number_gt 1540
_reflns_number_total 2468
_reflns_threshold_expression >2sigma(I)
_cod_data_source_file b007353isup1.cif
_cod_data_source_block hlf4m
_cod_original_cell_volume 900.0(8)
_cod_original_sg_symbol_H-M P-1
_cod_database_code 7111129
_cell_measurement_2_theta_min 17.0
_cell_measurement_2_theta_max 37.4

loop_
_symmetry_equiv_pos_as_xyz
'x, y, z'
'-x, -y, -z'

loop_
_atom_site_label
_atom_site_type_symbol
_atom_site_fract_x
_atom_site_fract_y
_atom_site_fract_z
_atom_site_U_iso_or_equiv
_atom_site_adp_type
_atom_site_occupancy
_atom_site_symmetry_multiplicity
_atom_site_calc_flag
_atom_site_refinement_flags
C1P C 0.1179(6) 0.3855(4) 0.1610(3) 0.0429(10) Uani 1 1 d .
C2P C 0.2420(6) 0.4712(4) 0.1072(3) 0.0489(10) Uani 1 1 d .
H2P H 0.3794 0.4390 0.0947 0.059 Uiso 1 1 calc R
C3P C 0.1581(7) 0.6029(4) 0.0734(3) 0.0522(11) Uani 1 1 d .
F3P F 0.2813(4) 0.6859(3) 0.02169(19) 0.0781(9) Uani 1 1 d .
C4P C -0.0426(7) 0.6579(4) 0.0873(3) 0.0563(12) Uani 1 1 d .
H4P H -0.0959 0.7476 0.0628 0.068 Uiso 1 1 calc R
C5P C -0.1579(7) 0.5714(5) 0.1395(3) 0.0563(11) Uani 1 1 d .
F5P F -0.3608(4) 0.6214(3) 0.1555(2) 0.0844(9) Uani 1 1 d .
C6P C -0.0877(6) 0.4390(4) 0.1771(3) 0.0490(10) Uani 1 1 d .
H6P H -0.1749 0.3855 0.2127 0.059 Uiso 1 1 calc R
C7P C 0.2672(6) 0.2967(4) 0.3975(3) 0.0451(10) Uani 1 1 d .
C8P C 0.2344(6) 0.2585(4) 0.4963(3) 0.0527(11) Uani 1 1 d .
H8P H 0.2190 0.1671 0.5172 0.063 Uiso 1 1 calc R
C9P C 0.2248(7) 0.3556(5) 0.5626(3) 0.0576(12) Uani 1 1 d .
F9P F 0.1969(5) 0.3144(3) 0.65880(18) 0.0921(10) Uani 1 1 d .
C10P C 0.2421(6) 0.4932(5) 0.5386(3) 0.0567(11) Uani 1 1 d .
H10P H 0.2337 0.5577 0.5852 0.068 Uiso 1 1 calc R
C11P C 0.2724(6) 0.5282(4) 0.4412(3) 0.0556(11) Uani 1 1 d .
F11P F 0.2918(5) 0.6632(3) 0.41343(19) 0.0836(9) Uani 1 1 d .
C12P C 0.2872(6) 0.4353(4) 0.3710(3) 0.0526(11) Uani 1 1 d .
H12P H 0.3107 0.4649 0.3056 0.063 Uiso 1 1 calc R
C1 C 0.3261(6) -0.0482(5) 0.1618(3) 0.0585(12) Uiso 1 1 d .
H1 H 0.3433 -0.1295 0.1095 0.076 Uiso 1 1 calc R
C2 C 0.3923(6) -0.0889(5) 0.2698(3) 0.0582(12) Uiso 1 1 d .
H2 H 0.4543 -0.1983 0.2926 0.076 Uiso 1 1 calc R
B3 B 0.5415(8) -0.0015(6) 0.1850(4) 0.0597(14) Uiso 1 1 d .
H3 H 0.6939 -0.0458 0.1517 0.078 Uiso 1 1 calc R
B4 B 0.3669(7) 0.1133(5) 0.1190(4) 0.0514(12) Uiso 1 1 d .
H4 H 0.4068 0.1445 0.0418 0.067 Uiso 1 1 calc R
B5 B 0.1242(8) 0.0833(5) 0.1641(4) 0.0560(13) Uiso 1 1 d .
H5 H 0.0079 0.0951 0.1161 0.073 Uiso 1 1 calc R
B6 B 0.1415(8) -0.0498(6) 0.2592(4) 0.0605(14) Uiso 1 1 d .
H6 H 0.0386 -0.1249 0.2732 0.079 Uiso 1 1 calc R
B7 B 0.4860(8) 0.0412(5) 0.3078(4) 0.0551(13) Uiso 1 1 d .
H7 H 0.6048 0.0249 0.3548 0.072 Uiso 1 1 calc R
B8 B 0.4665(7) 0.1757(5) 0.2132(3) 0.0496(12) Uiso 1 1 d .
H8 H 0.5716 0.2492 0.1981 0.064 Uiso 1 1 calc R
B9 B 0.2080(7) 0.2313(5) 0.1997(3) 0.0450(12) Uiso 1 1 d .
B10 B 0.0682(8) 0.1277(5) 0.2878(4) 0.0527(13) Uiso 1 1 d .
H10 H -0.0850 0.1699 0.3211 0.068 Uiso 1 1 calc R
B11 B 0.2429(8) 0.0116(5) 0.3533(4) 0.0564(13) Uiso 1 1 d .
H11 H 0.2046 -0.0239 0.4299 0.073 Uiso 1 1 calc R
B12 B 0.2813(7) 0.1862(5) 0.3193(3) 0.0473(12) Uiso 1 1 d .

loop_
_atom_site_aniso_label
_atom_site_aniso_U_11
_atom_site_aniso_U_22
_atom_site_aniso_U_33
_atom_site_aniso_U_23
_atom_site_aniso_U_13
_atom_site_aniso_U_12
C1P 0.051(3) 0.040(2) 0.038(2) -0.0076(18) -0.0080(18) -0.0062(19)
C2P 0.055(3) 0.041(2) 0.049(2) 0.0015(19) -0.008(2) -0.006(2)
C3P 0.074(3) 0.036(2) 0.047(2) 0.0008(19) -0.008(2) -0.014(2)
F3P 0.095(2) 0.0539(16) 0.0798(19) 0.0198(14) -0.0015(15) -0.0190(14)
C4P 0.074(3) 0.043(3) 0.049(3) -0.005(2) -0.016(2) 0.004(2)
C5P 0.051(3) 0.055(3) 0.060(3) -0.011(2) -0.016(2) 0.008(2)
F5P 0.0610(18) 0.0735(19) 0.111(2) -0.0057(16) -0.0205(16) 0.0120(14)
C6P 0.052(3) 0.044(2) 0.050(2) -0.0052(19) -0.011(2) -0.002(2)
C7P 0.046(2) 0.036(2) 0.051(2) 0.0056(18) -0.0085(19) -0.0049(18)
C8P 0.067(3) 0.044(2) 0.044(2) 0.004(2) -0.008(2) -0.005(2)
C9P 0.073(3) 0.058(3) 0.039(2) 0.005(2) -0.012(2) -0.005(2)
F9P 0.147(3) 0.082(2) 0.0472(16) 0.0002(14) -0.0110(16) -0.0246(19)
C10P 0.061(3) 0.052(3) 0.058(3) -0.010(2) -0.014(2) -0.006(2)
C11P 0.064(3) 0.037(2) 0.068(3) 0.000(2) -0.017(2) -0.010(2)
F11P 0.131(3) 0.0440(15) 0.084(2) 0.0020(13) -0.0209(17) -0.0321(15)
C12P 0.064(3) 0.046(3) 0.049(2) 0.000(2) -0.011(2) -0.013(2)

loop_
_atom_type_symbol
_atom_type_description
_atom_type_scat_dispersion_real
_atom_type_scat_dispersion_imag
_atom_type_scat_source
C C 0.0170 0.0090 'International Tables Vol C Tables 4.2.6.8 and 6.1.1.4'
H H 0.0000 0.0000 'International Tables Vol C Tables 4.2.6.8 and 6.1.1.4'
B B 0.0080 0.0040 'International Tables Vol C Tables 4.2.6.8 and 6.1.1.4'
F F 0.0690 0.0530 'International Tables Vol C Tables 4.2.6.8 and 6.1.1.4'

loop_
_geom_angle_atom_site_label_1
_geom_angle_atom_site_label_2
_geom_angle_atom_site_label_3
_geom_angle
C6P C1P C2P 118.1(4)
C6P C1P B9 121.2(4)
C2P C1P B9 120.7(4)
C3P C2P C1P 119.0(4)
C2P C3P F3P 118.4(4)
C2P C3P C4P 124.4(4)
F3P C3P C4P 117.3(4)
C5P C4P C3P 114.8(4)
C4P C5P C6P 125.0(4)
C4P C5P F5P 117.3(4)
C6P C5P F5P 117.7(4)
C5P C6P C1P 118.7(4)
C8P C7P C12P 117.3(4)
C8P C7P B12 120.8(4)
C12P C7P B12 121.9(4)
C9P C8P C7P 119.8(4)
F9P C9P C8P 118.4(4)
F9P C9P C10P 117.4(4)
C8P C9P C10P 124.1(4)
C11P C10P C9P 114.9(4)
F11P C11P C10P 117.3(4)
F11P C11P C12P 118.9(4)
C10P C11P C12P 123.9(4)
C11P C12P C7P 120.0(4)
C2 C1 B4 111.6(3)
C2 C1 B5 111.4(3)
B4 C1 B5 63.1(3)
C2 C1 B6 61.8(3)
B4 C1 B6 115.0(3)
B5 C1 B6 62.5(3)
C2 C1 B3 62.0(3)
B4 C1 B3 62.8(3)
B5 C1 B3 115.4(4)
B6 C1 B3 115.8(4)
C1 C2 B11 111.6(3)
C1 C2 B7 111.1(3)
B11 C2 B7 63.4(3)
C1 C2 B6 61.7(3)
B11 C2 B6 63.0(3)
B7 C2 B6 115.5(4)
C1 C2 B3 61.5(3)
B11 C2 B3 115.2(4)
B7 C2 B3 62.3(3)
B6 C2 B3 115.2(4)
C1 B3 C2 56.4(3)
C1 B3 B8 104.0(4)
C2 B3 B8 103.9(4)
C1 B3 B7 103.4(4)
C2 B3 B7 57.8(3)
B8 B3 B7 60.3(3)
C1 B3 B4 57.8(3)
C2 B3 B4 103.3(4)
B8 B3 B4 60.2(3)
B7 B3 B4 107.7(4)
C1 B4 B5 58.5(3)
C1 B4 B8 104.7(3)
B5 B4 B8 108.7(3)
C1 B4 B9 105.2(3)
B5 B4 B9 60.6(3)
B8 B4 B9 60.6(3)
C1 B4 B3 59.4(3)
B5 B4 B3 108.8(3)
B8 B4 B3 59.5(3)
B9 B4 B3 108.7(3)
C1 B5 B4 58.5(3)
C1 B5 B6 59.5(3)
B4 B5 B6 108.8(4)
C1 B5 B10 104.7(3)
B4 B5 B10 108.4(4)
B6 B5 B10 59.6(3)
C1 B5 B9 104.6(3)
B4 B5 B9 59.8(3)
B6 B5 B9 108.7(4)
B10 B5 B9 60.8(3)
C1 B6 C2 56.6(3)
C1 B6 B10 104.4(3)
C2 B6 B10 104.1(3)
C1 B6 B5 58.0(3)
C2 B6 B5 103.7(4)
B10 B6 B5 60.7(3)
C1 B6 B11 103.1(4)
C2 B6 B11 57.4(3)
B10 B6 B11 60.3(3)
B5 B6 B11 107.9(4)
C2 B7 B3 59.9(3)
C2 B7 B11 58.1(3)
B3 B7 B11 108.8(4)
C2 B7 B8 105.0(4)
B3 B7 B8 59.6(3)
B11 B7 B8 108.4(4)
C2 B7 B12 104.9(3)
B3 B7 B12 109.1(4)
B11 B7 B12 60.2(3)
B8 B7 B12 60.8(3)
B3 B8 B7 60.0(3)
B3 B8 B4 60.3(3)
B7 B8 B4 107.5(3)
B3 B8 B9 108.7(3)
B7 B8 B9 108.1(3)
B4 B8 B9 59.7(3)
B3 B8 B12 108.7(3)
B7 B8 B12 59.9(3)
B4 B8 B12 107.9(3)
B9 B8 B12 60.4(3)
C1P B9 B4 120.0(3)
C1P B9 B5 120.4(3)
B4 B9 B5 59.5(3)
C1P B9 B8 122.6(3)
B4 B9 B8 59.7(3)
B5 B9 B8 107.1(3)
C1P B9 B10 123.0(4)
B4 B9 B10 107.1(3)
B5 B9 B10 59.5(3)
B8 B9 B10 107.5(3)
C1P B9 B12 124.3(3)
B4 B9 B12 107.7(3)
B5 B9 B12 107.3(3)
B8 B9 B12 60.1(3)
B10 B9 B12 59.8(3)
B6 B10 B11 60.1(3)
B6 B10 B5 59.8(3)
B11 B10 B5 107.1(4)
B6 B10 B12 108.5(4)
B11 B10 B12 59.7(3)
B5 B10 B12 107.7(3)
B6 B10 B9 108.0(3)
B11 B10 B9 107.3(3)
B5 B10 B9 59.7(3)
B12 B10 B9 60.1(3)
C2 B11 B7 58.5(3)
C2 B11 B6 59.6(3)
B7 B11 B6 108.8(4)
C2 B11 B10 105.1(4)
B7 B11 B10 108.7(4)
B6 B11 B10 59.5(3)
C2 B11 B12 105.4(3)
B7 B11 B12 60.3(3)
B6 B11 B12 108.9(4)
B10 B11 B12 60.8(3)
C7P B12 B11 121.7(4)
C7P B12 B7 120.3(3)
B11 B12 B7 59.5(3)
C7P B12 B8 121.8(4)
B11 B12 B8 106.7(3)
B7 B12 B8 59.3(3)
C7P B12 B10 123.8(4)
B11 B12 B10 59.5(3)
B7 B12 B10 107.0(3)
B8 B12 B10 107.2(3)
C7P B12 B9 124.0(3)
B11 B12 B9 107.1(3)
B7 B12 B9 106.8(3)
B8 B12 B9 59.5(3)
B10 B12 B9 60.1(3)

loop_
_geom_bond_atom_site_label_1
_geom_bond_atom_site_label_2
_geom_bond_distance
C1P C6P 1.399(5)
C1P C2P 1.400(5)
C1P B9 1.581(6)
C2P C3P 1.367(5)
C3P F3P 1.369(4)
C3P C4P 1.369(6)
C4P C5P 1.359(6)
C5P C6P 1.366(5)
C5P F5P 1.376(5)
C7P C8P 1.389(5)
C7P C12P 1.391(5)
C7P B12 1.576(6)
C8P C9P 1.364(6)
C9P F9P 1.359(4)
C9P C10P 1.371(6)
C10P C11P 1.363(6)
C11P F11P 1.360(4)
C11P C12P 1.368(6)
C1 C2 1.627(6)
C1 B4 1.687(6)
C1 B5 1.688(7)
C1 B6 1.715(7)
C1 B3 1.716(7)
C2 B11 1.677(7)
C2 B7 1.685(6)
C2 B6 1.717(7)
C2 B3 1.724(7)
B3 B8 1.757(7)
B3 B7 1.765(7)
B3 B4 1.772(7)
B4 B5 1.765(7)
B4 B8 1.770(7)
B4 B9 1.771(7)
B5 B6 1.765(7)
B5 B10 1.781(7)
B5 B9 1.785(7)
B6 B10 1.761(7)
B6 B11 1.773(7)
B7 B11 1.767(7)
B7 B8 1.770(7)
B7 B12 1.782(7)
B8 B9 1.786(7)
B8 B12 1.798(7)
B9 B10 1.803(6)
B9 B12 1.804(6)
B10 B11 1.776(7)
B10 B12 1.799(7)
B11 B12 1.779(7)

loop_
_geom_hbond_atom_site_label_D
_geom_hbond_atom_site_label_H
_geom_hbond_atom_site_label_A
_geom_hbond_distance_DH
_geom_hbond_distance_HA
_geom_hbond_distance_DA
_geom_hbond_angle_DHA
_geom_hbond_site_symmetry_A
C2P H2P F3P 0.93 2.77 3.614(5) 152.0 2_665
C1 H1 F3P 1.10 2.40 3.461(5) 162.2 1_545
C1 H1 F5P 1.10 2.92 3.490(5) 112.1 1_645
C2 H2 F11P 1.10 2.35 3.107(5) 124.5 1_545
C2 H2 F9P 1.10 2.60 3.429(6) 131.4 2_656
C2 H2 F5P 1.10 2.71 3.380(5) 119.1 1_645
B4 H4 F3P 1.10 2.95 3.644(6) 121.5 2_665
B6 H6 F9P 1.10 2.71 3.793(6) 169.4 2_556
B11 H11 F11P 1.10 3.00 3.372(6) 100.2 1_545

loop_
_geom_torsion_atom_site_label_1
_geom_torsion_atom_site_label_2
_geom_torsion_atom_site_label_3
_geom_torsion_atom_site_label_4
_geom_torsion
C6P C1P C2P C3P 0.4(6)
B9 C1P C2P C3P 178.7(4)
C1P C2P C3P F3P 179.4(3)
C1P C2P C3P C4P -0.9(6)
C2P C3P C4P C5P 0.7(6)
F3P C3P C4P C5P -179.7(4)
C3P C4P C5P C6P 0.1(6)
C3P C4P C5P F5P -180.0(3)
C4P C5P C6P C1P -0.6(6)
F5P C5P C6P C1P 179.5(3)
C2P C1P C6P C5P 0.3(5)
B9 C1P C6P C5P -178.0(4)
C12P C7P C8P C9P -0.5(6)
B12 C7P C8P C9P 179.3(4)
C7P C8P C9P F9P -178.6(4)
C7P C8P C9P C10P 1.3(7)
F9P C9P C10P C11P 179.2(4)
C8P C9P C10P C11P -0.6(7)
C9P C10P C11P F11P -179.6(4)
C9P C10P C11P C12P -0.6(7)
F11P C11P C12P C7P -179.8(4)
C10P C11P C12P C7P 1.3(7)
C8P C7P C12P C11P -0.7(6)
B12 C7P C12P C11P 179.5(4)
B4 C1 C2 B11 68.0(4)
B5 C1 C2 B11 -0.4(5)
B6 C1 C2 B11 -39.7(3)
B3 C1 C2 B11 107.8(4)
B4 C1 C2 B7 -0.7(5)
B5 C1 C2 B7 -69.1(4)
B6 C1 C2 B7 -108.4(4)
B3 C1 C2 B7 39.1(3)
B4 C1 C2 B6 107.7(4)
B5 C1 C2 B6 39.3(3)
B3 C1 C2 B6 147.5(4)
B4 C1 C2 B3 -39.8(3)
B5 C1 C2 B3 -108.2(4)
B6 C1 C2 B3 -147.5(4)
B4 C1 B3 C2 137.9(4)
B5 C1 B3 C2 101.9(4)
B6 C1 B3 C2 31.7(4)
C2 C1 B3 B8 -97.6(4)
B4 C1 B3 B8 40.3(3)
B5 C1 B3 B8 4.3(5)
B6 C1 B3 B8 -65.9(4)
C2 C1 B3 B7 -35.3(3)
B4 C1 B3 B7 102.7(4)
B5 C1 B3 B7 66.6(4)
B6 C1 B3 B7 -3.6(5)
C2 C1 B3 B4 -137.9(4)
B5 C1 B3 B4 -36.1(4)
B6 C1 B3 B4 -106.3(4)
B11 C2 B3 C1 -102.0(4)
B7 C2 B3 C1 -138.4(4)
B6 C2 B3 C1 -31.5(3)
C1 C2 B3 B8 97.8(4)
B11 C2 B3 B8 -4.2(5)
B7 C2 B3 B8 -40.6(3)
B6 C2 B3 B8 66.3(4)
C1 C2 B3 B7 138.4(4)
B11 C2 B3 B7 36.4(4)
B6 C2 B3 B7 106.9(4)
C1 C2 B3 B4 35.6(3)
B11 C2 B3 B4 -66.4(4)
B7 C2 B3 B4 -102.7(4)
B6 C2 B3 B4 4.2(5)
C2 C1 B4 B5 -103.8(4)
B6 C1 B4 B5 -36.0(4)
B3 C1 B4 B5 -143.4(4)
C2 C1 B4 B8 -0.6(4)
B5 C1 B4 B8 103.2(4)
B6 C1 B4 B8 67.3(4)
B3 C1 B4 B8 -40.1(3)
C2 C1 B4 B9 -63.5(4)
B5 C1 B4 B9 40.3(3)
B6 C1 B4 B9 4.3(5)
B3 C1 B4 B9 -103.1(4)
C2 C1 B4 B3 39.5(3)
B5 C1 B4 B3 143.4(4)
B6 C1 B4 B3 107.4(4)
C2 B3 B4 C1 -35.0(3)
B8 B3 B4 C1 -133.6(4)
B7 B3 B4 C1 -95.0(4)
C1 B3 B4 B5 32.5(3)
C2 B3 B4 B5 -2.5(4)
B8 B3 B4 B5 -101.1(4)
B7 B3 B4 B5 -62.5(4)
C1 B3 B4 B8 133.6(4)
C2 B3 B4 B8 98.6(4)
B7 B3 B4 B8 38.6(3)
C1 B3 B4 B9 97.0(4)
C2 B3 B4 B9 62.0(4)
B8 B3 B4 B9 -36.7(3)
B7 B3 B4 B9 2.0(5)
C2 C1 B5 B4 104.1(4)
B6 C1 B5 B4 143.1(4)
B3 C1 B5 B4 36.0(4)
C2 C1 B5 B6 -39.0(3)
B4 C1 B5 B6 -143.1(4)
B3 C1 B5 B6 -107.2(4)
C2 C1 B5 B10 1.3(4)
B4 C1 B5 B10 -102.8(4)
B6 C1 B5 B10 40.3(3)
B3 C1 B5 B10 -66.8(4)
C2 C1 B5 B9 64.4(4)
B4 C1 B5 B9 -39.8(3)
B6 C1 B5 B9 103.4(4)
B3 C1 B5 B9 -3.8(5)
B8 B4 B5 C1 -96.1(4)
B9 B4 B5 C1 -134.3(4)
B3 B4 B5 C1 -32.9(3)
C1 B4 B5 B6 33.1(3)
B8 B4 B5 B6 -63.0(4)
B9 B4 B5 B6 -101.2(4)
B3 B4 B5 B6 0.2(5)
C1 B4 B5 B10 96.3(4)
B8 B4 B5 B10 0.3(5)
B9 B4 B5 B10 -37.9(3)
B3 B4 B5 B10 63.5(4)
C1 B4 B5 B9 134.3(4)
B8 B4 B5 B9 38.2(3)
B3 B4 B5 B9 101.4(4)
B4 C1 B6 C2 -102.2(4)
B5 C1 B6 C2 -138.3(4)
B3 C1 B6 C2 -31.8(4)
C2 C1 B6 B10 97.5(4)
B4 C1 B6 B10 -4.6(5)
B5 C1 B6 B10 -40.8(3)
B3 C1 B6 B10 65.8(4)
C2 C1 B6 B5 138.3(4)
B4 C1 B6 B5 36.2(4)
B3 C1 B6 B5 106.6(4)
C2 C1 B6 B11 35.3(3)
B4 C1 B6 B11 -66.9(4)
B5 C1 B6 B11 -103.1(4)
B3 C1 B6 B11 3.5(5)
B11 C2 B6 C1 138.2(4)
B7 C2 B6 C1 101.3(4)
B3 C2 B6 C1 31.4(3)
C1 C2 B6 B10 -98.1(4)
B11 C2 B6 B10 40.0(3)
B7 C2 B6 B10 3.2(5)
B3 C2 B6 B10 -66.7(4)
C1 C2 B6 B5 -35.5(3)
B11 C2 B6 B5 102.7(4)
B7 C2 B6 B5 65.9(4)
B3 C2 B6 B5 -4.0(5)
C1 C2 B6 B11 -138.2(4)
B7 C2 B6 B11 -36.8(4)
B3 C2 B6 B11 -106.7(4)
B4 B5 B6 C1 -32.7(3)
B10 B5 B6 C1 -133.5(4)
B9 B5 B6 C1 -96.3(4)
C1 B5 B6 C2 34.8(3)
B4 B5 B6 C2 2.1(4)
B10 B5 B6 C2 -98.6(4)
B9 B5 B6 C2 -61.4(4)
C1 B5 B6 B10 133.5(4)
B4 B5 B6 B10 100.8(4)
B9 B5 B6 B10 37.2(3)
C1 B5 B6 B11 94.6(4)
B4 B5 B6 B11 61.9(4)
B10 B5 B6 B11 -38.9(3)
B9 B5 B6 B11 -1.7(5)
C1 C2 B7 B3 -38.8(3)
B11 C2 B7 B3 -143.1(4)
B6 C2 B7 B3 -106.4(4)
C1 C2 B7 B11 104.4(4)
B6 C2 B7 B11 36.7(4)
B3 C2 B7 B11 143.1(4)
C1 C2 B7 B8 1.7(4)
B11 C2 B7 B8 -102.6(4)
B6 C2 B7 B8 -66.0(4)
B3 C2 B7 B8 40.5(3)
C1 C2 B7 B12 64.9(4)
B11 C2 B7 B12 -39.4(3)
B6 C2 B7 B12 -2.8(5)
B3 C2 B7 B12 103.7(4)
C1 B3 B7 C2 34.7(3)
B8 B3 B7 C2 133.4(4)
B4 B3 B7 C2 94.8(4)
C1 B3 B7 B11 2.1(4)
C2 B3 B7 B11 -32.5(3)
B8 B3 B7 B11 100.8(4)
B4 B3 B7 B11 62.2(4)
C1 B3 B7 B8 -98.7(4)
C2 B3 B7 B8 -133.4(4)
B4 B3 B7 B8 -38.6(3)
C1 B3 B7 B12 -61.9(4)
C2 B3 B7 B12 -96.5(4)
B8 B3 B7 B12 36.8(3)
B4 B3 B7 B12 -1.7(5)
C1 B3 B8 B7 97.6(4)
C2 B3 B8 B7 39.3(3)
B4 B3 B8 B7 136.8(4)
C1 B3 B8 B4 -39.2(3)
C2 B3 B8 B4 -97.5(4)
B7 B3 B8 B4 -136.8(4)
C1 B3 B8 B9 -2.9(4)
C2 B3 B8 B9 -61.2(4)
B7 B3 B8 B9 -100.5(4)
B4 B3 B8 B9 36.3(3)
C1 B3 B8 B12 61.3(4)
C2 B3 B8 B12 3.0(4)
B7 B3 B8 B12 -36.3(3)
B4 B3 B8 B12 100.5(4)
C2 B7 B8 B3 -40.6(3)
B11 B7 B8 B3 -101.4(4)
B12 B7 B8 B3 -139.5(4)
C2 B7 B8 B4 -2.1(4)
B3 B7 B8 B4 38.6(3)
B11 B7 B8 B4 -62.8(4)
B12 B7 B8 B4 -101.0(4)
C2 B7 B8 B9 61.0(4)
B3 B7 B8 B9 101.6(4)
B11 B7 B8 B9 0.2(4)
B12 B7 B8 B9 -37.9(3)
C2 B7 B8 B12 98.9(4)
B3 B7 B8 B12 139.5(4)
B11 B7 B8 B12 38.1(3)
C1 B4 B8 B3 40.1(3)
B5 B4 B8 B3 101.3(4)
B9 B4 B8 B3 139.5(4)
C1 B4 B8 B7 1.6(4)
B5 B4 B8 B7 62.8(4)
B9 B4 B8 B7 101.1(4)
B3 B4 B8 B7 -38.5(3)
C1 B4 B8 B9 -99.4(3)
B5 B4 B8 B9 -38.2(3)
B3 B4 B8 B9 -139.5(4)
C1 B4 B8 B12 -61.6(4)
B5 B4 B8 B12 -0.4(4)
B9 B4 B8 B12 37.8(3)
B3 B4 B8 B12 -101.7(4)
C6P C1P B9 B4 127.6(4)
C2P C1P B9 B4 -50.7(5)
C6P C1P B9 B5 57.5(5)
C2P C1P B9 B5 -120.8(4)
C6P C1P B9 B8 -161.2(4)
C2P C1P B9 B8 20.5(6)
C6P C1P B9 B10 -13.8(6)
C2P C1P B9 B10 167.9(3)
C6P C1P B9 B12 -87.4(5)
C2P C1P B9 B12 94.3(5)
C1 B4 B9 C1P -148.9(4)
B5 B4 B9 C1P -109.7(4)
B8 B4 B9 C1P 112.5(4)
B3 B4 B9 C1P 148.7(4)
C1 B4 B9 B5 -39.2(3)
B8 B4 B9 B5 -137.8(3)
B3 B4 B9 B5 -101.5(4)
C1 B4 B9 B8 98.5(4)
B5 B4 B9 B8 137.8(3)
B3 B4 B9 B8 36.2(3)
C1 B4 B9 B10 -2.2(4)
B5 B4 B9 B10 37.1(3)
B8 B4 B9 B10 -100.7(3)
B3 B4 B9 B10 -64.5(4)
C1 B4 B9 B12 60.9(4)
B5 B4 B9 B12 100.1(3)
B8 B4 B9 B12 -37.6(3)
B3 B4 B9 B12 -1.4(4)
C1 B5 B9 C1P 148.3(4)
B4 B5 B9 C1P 109.2(4)
B6 B5 B9 C1P -149.5(4)
B10 B5 B9 C1P -112.8(4)
C1 B5 B9 B4 39.1(3)
B6 B5 B9 B4 101.4(4)
B10 B5 B9 B4 138.0(4)
C1 B5 B9 B8 1.7(4)
B4 B5 B9 B8 -37.4(3)
B6 B5 B9 B8 64.0(4)
B10 B5 B9 B8 100.6(3)
C1 B5 B9 B10 -98.9(4)
B4 B5 B9 B10 -138.0(4)
B6 B5 B9 B10 -36.7(3)
C1 B5 B9 B12 -61.6(4)
B4 B5 B9 B12 -100.7(3)
B6 B5 B9 B12 0.7(4)
B10 B5 B9 B12 37.4(3)
B3 B8 B9 C1P -144.9(4)
B7 B8 B9 C1P 151.5(4)
B4 B8 B9 C1P -108.3(4)
B12 B8 B9 C1P 113.8(4)
B3 B8 B9 B4 -36.6(3)
B7 B8 B9 B4 -100.2(4)
B12 B8 B9 B4 -137.9(3)
B3 B8 B9 B5 0.8(4)
B7 B8 B9 B5 -62.8(4)
B4 B8 B9 B5 37.3(3)
B12 B8 B9 B5 -100.5(3)
B3 B8 B9 B10 63.4(4)
B7 B8 B9 B10 -0.2(4)
B4 B8 B9 B10 100.0(4)
B12 B8 B9 B10 -37.9(3)
B3 B8 B9 B12 101.3(4)
B7 B8 B9 B12 37.7(3)
B4 B8 B9 B12 137.9(3)
C1 B6 B10 B11 -97.1(4)
C2 B6 B10 B11 -38.6(3)
B5 B6 B10 B11 -136.6(4)
C1 B6 B10 B5 39.5(3)
C2 B6 B10 B5 98.0(4)
B11 B6 B10 B5 136.6(4)
C1 B6 B10 B12 -60.7(4)
C2 B6 B10 B12 -2.2(4)
B5 B6 B10 B12 -100.2(4)
B11 B6 B10 B12 36.4(3)
C1 B6 B10 B9 2.9(4)
C2 B6 B10 B9 61.4(4)
B5 B6 B10 B9 -36.6(3)
B11 B6 B10 B9 100.0(4)
C1 B5 B10 B6 -40.3(3)
B4 B5 B10 B6 -101.5(4)
B9 B5 B10 B6 -139.0(4)
C1 B5 B10 B11 -1.7(4)
B4 B5 B10 B11 -62.9(4)
B6 B5 B10 B11 38.6(3)
B9 B5 B10 B11 -100.4(4)
C1 B5 B10 B12 61.1(4)
B4 B5 B10 B12 0.0(4)
B6 B5 B10 B12 101.4(4)
B9 B5 B10 B12 -37.6(3)
C1 B5 B10 B9 98.7(4)
B4 B5 B10 B9 37.5(3)
B6 B5 B10 B9 139.0(4)
C1P B9 B10 B6 145.1(4)
B4 B9 B10 B6 -0.5(4)
B5 B9 B10 B6 36.6(3)
B8 B9 B10 B6 -63.3(4)
B12 B9 B10 B6 -101.3(4)
C1P B9 B10 B11 -151.5(4)
B4 B9 B10 B11 63.0(4)
B5 B9 B10 B11 100.1(4)
B8 B9 B10 B11 0.1(4)
B12 B9 B10 B11 -37.9(3)
C1P B9 B10 B5 108.5(4)
B4 B9 B10 B5 -37.1(3)
B8 B9 B10 B5 -99.9(4)
B12 B9 B10 B5 -137.9(4)
C1P B9 B10 B12 -113.6(4)
B4 B9 B10 B12 100.9(3)
B5 B9 B10 B12 137.9(4)
B8 B9 B10 B12 38.0(3)
C1 C2 B11 B7 -103.6(4)
B6 C2 B11 B7 -142.8(4)
B3 C2 B11 B7 -36.0(4)
C1 C2 B11 B6 39.2(3)
B7 C2 B11 B6 142.8(4)
B3 C2 B11 B6 106.8(4)
C1 C2 B11 B10 -0.7(4)
B7 C2 B11 B10 102.9(4)
B6 C2 B11 B10 -39.9(3)
B3 C2 B11 B10 66.9(4)
C1 C2 B11 B12 -64.0(4)
B7 C2 B11 B12 39.6(3)
B6 C2 B11 B12 -103.2(4)
B3 C2 B11 B12 3.6(5)
B3 B7 B11 C2 33.3(3)
B8 B7 B11 C2 96.6(4)
B12 B7 B11 C2 135.0(4)
C2 B7 B11 B6 -33.5(3)
B3 B7 B11 B6 -0.2(5)
B8 B7 B11 B6 63.1(4)
B12 B7 B11 B6 101.5(4)
C2 B7 B11 B10 -96.7(4)
B3 B7 B11 B10 -63.4(4)
B8 B7 B11 B10 -0.1(5)
B12 B7 B11 B10 38.3(3)
C2 B7 B11 B12 -135.0(4)
B3 B7 B11 B12 -101.7(4)
B8 B7 B11 B12 -38.4(3)
C1 B6 B11 C2 -34.9(3)
B10 B6 B11 C2 -134.1(4)
B5 B6 B11 C2 -95.1(4)
C1 B6 B11 B7 -1.8(4)
C2 B6 B11 B7 33.0(3)
B10 B6 B11 B7 -101.1(4)
B5 B6 B11 B7 -62.1(4)
C1 B6 B11 B10 99.2(4)
C2 B6 B11 B10 134.1(4)
B5 B6 B11 B10 39.0(3)
C1 B6 B11 B12 62.3(4)
C2 B6 B11 B12 97.2(4)
B10 B6 B11 B12 -37.0(3)
B5 B6 B11 B12 2.1(5)
B6 B10 B11 C2 39.9(3)
B5 B10 B11 C2 1.5(4)
B12 B10 B11 C2 -99.4(4)
B9 B10 B11 C2 -61.3(4)
B6 B10 B11 B7 101.3(4)
B5 B10 B11 B7 62.8(4)
B12 B10 B11 B7 -38.1(3)
B9 B10 B11 B7 0.0(4)
B5 B10 B11 B6 -38.4(3)
B12 B10 B11 B6 -139.3(4)
B9 B10 B11 B6 -101.3(4)
B6 B10 B11 B12 139.3(4)
B5 B10 B11 B12 100.9(4)
B9 B10 B11 B12 38.1(3)
C8P C7P B12 B11 3.4(6)
C12P C7P B12 B11 -176.8(4)
C8P C7P B12 B7 -67.3(5)
C12P C7P B12 B7 112.5(4)
C8P C7P B12 B8 -137.8(4)
C12P C7P B12 B8 42.1(6)
C8P C7P B12 B10 75.7(5)
C12P C7P B12 B10 -104.5(5)
C8P C7P B12 B9 149.8(4)
C12P C7P B12 B9 -30.3(6)
C2 B11 B12 C7P -147.7(4)
B7 B11 B12 C7P -108.9(4)
B6 B11 B12 C7P 149.7(4)
B10 B11 B12 C7P 113.3(4)
C2 B11 B12 B7 -38.7(3)
B6 B11 B12 B7 -101.3(4)
B10 B11 B12 B7 -137.8(4)
C2 B11 B12 B8 -1.5(4)
B7 B11 B12 B8 37.3(3)
B6 B11 B12 B8 -64.1(4)
B10 B11 B12 B8 -100.5(4)
C2 B11 B12 B10 99.0(4)
B7 B11 B12 B10 137.8(4)
B6 B11 B12 B10 36.4(3)
C2 B11 B12 B9 61.0(4)
B7 B11 B12 B9 99.7(4)
B6 B11 B12 B9 -1.6(4)
B10 B11 B12 B9 -38.0(3)
C2 B7 B12 C7P 149.6(4)
B3 B7 B12 C7P -147.6(4)
B11 B7 B12 C7P 111.2(4)
B8 B7 B12 C7P -111.3(4)
C2 B7 B12 B11 38.4(3)
B3 B7 B12 B11 101.2(4)
B8 B7 B12 B11 137.5(4)
C2 B7 B12 B8 -99.1(4)
B3 B7 B12 B8 -36.3(3)
B11 B7 B12 B8 -137.5(4)
C2 B7 B12 B10 1.1(4)
B3 B7 B12 B10 63.9(4)
B11 B7 B12 B10 -37.3(3)
B8 B7 B12 B10 100.3(4)
C2 B7 B12 B9 -62.0(4)
B3 B7 B12 B9 0.9(4)
B11 B7 B12 B9 -100.4(3)
B8 B7 B12 B9 37.2(3)
B3 B8 B12 C7P 145.1(4)
B7 B8 B12 C7P 108.8(4)
B4 B8 B12 C7P -151.0(4)
B9 B8 B12 C7P -113.4(4)
B3 B8 B12 B11 -1.0(4)
B7 B8 B12 B11 -37.4(3)
B4 B8 B12 B11 62.9(4)
B9 B8 B12 B11 100.4(3)
B3 B8 B12 B7 36.4(3)
B4 B8 B12 B7 100.3(4)
B9 B8 B12 B7 137.8(4)
B3 B8 B12 B10 -63.5(4)
B7 B8 B12 B10 -99.9(4)
B4 B8 B12 B10 0.4(4)
B9 B8 B12 B10 37.9(3)
B3 B8 B12 B9 -101.4(4)
B7 B8 B12 B9 -137.8(4)
B4 B8 B12 B9 -37.5(3)
B6 B10 B12 C7P -146.4(4)
B11 B10 B12 C7P -109.8(4)
B5 B10 B12 C7P 150.4(4)
B9 B10 B12 C7P 113.0(4)
B6 B10 B12 B11 -36.6(3)
B5 B10 B12 B11 -99.8(4)
B9 B10 B12 B11 -137.2(4)
B6 B10 B12 B7 0.7(4)
B11 B10 B12 B7 37.3(3)
B5 B10 B12 B7 -62.5(4)
B9 B10 B12 B7 -99.9(3)
B6 B10 B12 B8 63.0(4)
B11 B10 B12 B8 99.6(4)
B5 B10 B12 B8 -0.2(4)
B9 B10 B12 B8 -37.6(3)
B6 B10 B12 B9 100.6(4)
B11 B10 B12 B9 137.2(4)
B5 B10 B12 B9 37.4(3)
C1P B9 B12 C7P -1.3(6)
B4 B9 B12 C7P 147.3(4)
B5 B9 B12 C7P -150.0(4)
B8 B9 B12 C7P 109.9(4)
B10 B9 B12 C7P -112.7(4)
C1P B9 B12 B11 149.3(4)
B4 B9 B12 B11 -62.2(4)
B5 B9 B12 B11 0.6(4)
B8 B9 B12 B11 -99.6(4)
B10 B9 B12 B11 37.8(3)
C1P B9 B12 B7 -148.2(4)
B4 B9 B12 B7 0.4(4)
B5 B9 B12 B7 63.1(4)
B8 B9 B12 B7 -37.1(3)
B10 B9 B12 B7 100.3(4)
C1P B9 B12 B8 -111.1(4)
B4 B9 B12 B8 37.4(3)
B5 B9 B12 B8 100.2(4)
B10 B9 B12 B8 137.4(3)
C1P B9 B12 B10 111.5(4)
B4 B9 B12 B10 -99.9(4)
B5 B9 B12 B10 -37.2(3)
B8 B9 B12 B10 -137.4(3)
